data_7159794
loop_
_publ_author_name
'Babaguchi, Kotono'
'Bedi, Deepika'
'Chacon-Teran, Miguel A'
'Findlater, Michael'

_publ_section_title
;
 &#x3b1;-Diimine-mediated C-H functionalization of arenes for aryl-aryl
 cross-coupling reactions.
;
_journal_issue 12
_journal_name_full 'Organic &amp; biomolecular chemistry'
_journal_page_first 2389
_journal_page_last 2394
_journal_paper_doi 10.1039/d3ob01992f
_journal_volume 22
_journal_year 2024
_chemical_formula_moiety 'C40 H48 K N2 O6, C4 H10 O2'
_chemical_formula_sum 'C44 H58 K N2 O8'
_chemical_formula_weight 782.02
_chemical_name_systematic 'Potassium 2,6-dimethylBis(imino)acenaphthene 18-Crown-6'
_chemical_properties_physical Air-sensitive,Moisture-sensitive
_space_group_crystal_system monoclinic
_space_group_IT_number 14
_space_group_name_Hall '-P 2ybc'
_space_group_name_H-M_alt 'P 1 21/c 1'
_atom_sites_solution_hydrogens mixed
_atom_sites_solution_primary iterative
_audit_creation_date 2023-11-18
_audit_creation_method
;
Olex2 1.3
(compiled 2020.11.12 svn.r5f609507 for OlexSys, GUI svn.r6408)
;
_audit_update_record
;
2023-11-20 deposited with the CCDC.	2024-02-02 downloaded from the CCDC.
;
_cell_angle_alpha 90
_cell_angle_beta 90.5169(9)
_cell_angle_gamma 90
_cell_formula_units_Z 4
_cell_length_a 16.87115(15)
_cell_length_b 14.15084(13)
_cell_length_c 17.71183(18)
_cell_measurement_reflns_used 49920
_cell_measurement_temperature 173
_cell_measurement_theta_max 79.5000
_cell_measurement_theta_min 2.6000
_cell_volume 4228.37(7)
_computing_cell_refinement 'CrysAlisPro 1.171.42.101a (Rigaku OD, 2023)'
_computing_data_collection 'CrysAlisPro 1.171.42.101a (Rigaku OD, 2023)'
_computing_data_reduction 'CrysAlisPro 1.171.42.101a (Rigaku OD, 2023)'
_computing_molecular_graphics 'Olex2 1.3 (Dolomanov et al., 2009)'
_computing_publication_material 'Olex2 1.3 (Dolomanov et al., 2009)'
_computing_structure_refinement 'SHELXL 2018/3 (Sheldrick, 2015)'
_computing_structure_solution 'olex2.solve 1.3 (Bourhis et al., 2015)'
_diffrn_ambient_temperature 173
_diffrn_detector 'Hybrid Pixel Array Detector'
_diffrn_detector_area_resol_mean 10.0000
_diffrn_detector_type HyPix
_diffrn_measured_fraction_theta_full 1.000
_diffrn_measured_fraction_theta_max 0.973
_diffrn_measurement_details
;
List of Runs (angles in degrees, time in seconds):

  # Type    Start    End  Width  t~exp~   \w     \q     \k     \f   Frames
#--------------------------------------------------------------------------
  1  \w    -75.00 -19.00   0.50    0.66    --  -91.75  61.00  30.00  112
  2  \w    -52.00 -20.00   0.50    0.66    --  -91.75  45.00  30.00   64
  3  \w    -52.00 -20.00   0.50    0.66    --  -91.75  45.00   0.00   64
  4  \w    -21.00  28.00   0.50    0.17    --  -47.81  19.00  30.00   98
  5  \w    -52.00 -20.00   0.50    0.66    --  -91.75  45.00 120.00   64
  6  \w    -52.00 -20.00   0.50    0.66    --  -91.75  45.00 -30.00   64
  7  \w    -52.00 -20.00   0.50    0.66    --  -91.75  45.00 -90.00   64
  8  \w    -85.00 -22.00   0.50    0.66    --  -91.75 125.00-180.00  126
  9  \w    -82.00 -23.00   0.50    0.66    --  -91.75 111.00-176.00  118
 10  \w    -82.00  -2.00   0.50    0.17    --  -47.81 111.00-176.00  160
 11  \w     24.00  85.00   0.50    0.17    --   47.81-111.00  89.00  122
 12  \w     45.00 108.00   0.50    0.66    --  113.25-111.00  89.00  126
 13  \w     42.00 106.00   0.50    0.66    --  113.25 -95.00 120.00  128
 14  \w     42.00 106.00   0.50    0.66    --  113.25 -95.00 -30.00  128
 15  \w     44.00 111.00   0.50    0.66    --  113.25-125.00-150.00  134
 16  \w     42.00  71.00   0.50    0.66    --  113.25 -61.00 -90.00   58
 17  \w     42.00  71.00   0.50    0.66    --  113.25 -61.00-120.00   58
 18  \w     42.00  71.00   0.50    0.66    --  113.25 -61.00  60.00   58
 19  \w     42.00  71.00   0.50    0.66    --  113.25 -61.00  90.00   58
 20  \w     42.00  71.00   0.50    0.66    --  113.25 -61.00 120.00   58
 21  \w     42.00  71.00   0.50    0.66    --  113.25 -61.00 150.00   58
 22  \w    -26.00  17.00   0.50    0.17    --   47.81 -19.00  30.00   86
 23  \w    -26.00  17.00   0.50    0.17    --   47.81 -19.00 -30.00   86
 24  \w     42.00  71.00   0.50    0.66    --  113.25 -61.00-150.00   58
 25  \w     42.00  71.00   0.50    0.66    --  113.25 -61.00 -60.00   58
 26  \w     42.00  71.00   0.50    0.66    --  113.25 -61.00   0.00   58
 27  \w     41.00 178.00   0.50    0.66    --  113.25   0.00  30.00  274
 28  \w    100.00 178.00   0.50    0.66    --  113.25  15.00-120.00  156
 29  \w    103.00 178.00   0.50    0.66    --  113.25 111.00-176.00  150
 30  \w     25.00 121.00   0.50    0.17    --   47.81  77.00 -90.00  192
 31  \w   -119.00 -33.00   0.50    0.17    --  -47.81 -57.00-120.00  172
 32  \w   -119.00 -25.00   0.50    0.17    --  -47.81 -77.00-180.00  188
 33  \w   -119.00 -25.00   0.50    0.17    --  -47.81 -77.00 -30.00  188
 34  \w   -119.00 -25.00   0.50    0.17    --  -47.81 -77.00   0.00  188
 35  \w   -119.00 -25.00   0.50    0.17    --  -47.81 -77.00  90.00  188
 36  \w   -119.00 -25.00   0.50    0.17    --  -47.81 -77.00 120.00  188
 37  \w   -163.00-135.00   0.50    0.66    --  -91.75 -61.00  90.00   56
 38  \w   -163.00 -69.00   0.50    0.66    --  -91.75 -77.00  60.00  188
 39  \w   -163.00 -69.00   0.50    0.66    --  -91.75 -77.00   0.00  188
 40  \w   -163.00 -75.00   0.50    0.66    --  -91.75 -61.00 120.00  176
 41  \w   -163.00 -69.00   0.50    0.66    --  -91.75 -77.00 -60.00  188
 42  \w   -163.00 -69.00   0.50    0.66    --  -91.75 -77.00-120.00  188
 43  \w   -163.00 -69.00   0.50    0.66    --  -91.75 -77.00-180.00  188
 44  \w   -163.00 -83.00   0.50    0.66    --  -91.75 -95.00-150.00  160
 45  \w   -160.00 -81.00   0.50    0.66    --  -91.75-111.00  89.00  158
;
_diffrn_measurement_device 'four-circle diffractometer'
_diffrn_measurement_device_type 'XtaLAB Synergy, Dualflex, HyPix'
_diffrn_measurement_method '\w scans'
_diffrn_orient_matrix_type 'CrysAlisPro convention (1999,Acta A55,543-557)'
_diffrn_orient_matrix_UB_11 0.0619539000
_diffrn_orient_matrix_UB_12 -0.0778184000
_diffrn_orient_matrix_UB_13 -0.0143410000
_diffrn_orient_matrix_UB_21 0.0670962000
_diffrn_orient_matrix_UB_22 0.0727314000
_diffrn_orient_matrix_UB_23 0.0111071000
_diffrn_orient_matrix_UB_31 0.0025816000
_diffrn_orient_matrix_UB_32 -0.0225668000
_diffrn_orient_matrix_UB_33 0.0850167000
_diffrn_radiation_monochromator mirror
_diffrn_radiation_probe x-ray
_diffrn_radiation_type 'Cu K\a'
_diffrn_radiation_wavelength 1.54184
_diffrn_reflns_av_R_equivalents 0.0529
_diffrn_reflns_av_unetI/netI 0.0228
_diffrn_reflns_Laue_measured_fraction_full 1.000
_diffrn_reflns_Laue_measured_fraction_max 0.973
_diffrn_reflns_limit_h_max 21
_diffrn_reflns_limit_h_min -21
_diffrn_reflns_limit_k_max 17
_diffrn_reflns_limit_k_min -17
_diffrn_reflns_limit_l_max 22
_diffrn_reflns_limit_l_min -18
_diffrn_reflns_number 83389
_diffrn_reflns_point_group_measured_fraction_full 1.000
_diffrn_reflns_point_group_measured_fraction_max 0.973
_diffrn_reflns_theta_full 67.684
_diffrn_reflns_theta_max 79.755
_diffrn_reflns_theta_min 2.619
_diffrn_source 'micro-focus sealed X-ray tube'
_diffrn_source_type 'PhotonJet (Cu) X-ray Source'
_exptl_absorpt_coefficient_mu 1.530
_exptl_absorpt_correction_T_max 1.00000
_exptl_absorpt_correction_T_min 0.20079
_exptl_absorpt_correction_type multi-scan
_exptl_absorpt_process_details
;
CrysAlisPro 1.171.42.101a (Rigaku Oxford Diffraction, 2023)
Empirical absorption correction using spherical harmonics,
implemented in SCALE3 ABSPACK scaling algorithm.
;
_exptl_crystal_colour 'clear dark brown'
_exptl_crystal_colour_lustre clear
_exptl_crystal_colour_modifier dark
_exptl_crystal_colour_primary brown
_exptl_crystal_density_diffrn 1.228
_exptl_crystal_description needle
_exptl_crystal_F_000 1676
_exptl_crystal_preparation
'In a 20 mL reaction vial, 2,6-dimethylBis(imino)acenaphthene, Potassium tert-butoxide, and 18-Crown-6 were charged under an inert atmosphere. To the mixture was added 1 mL of Diethyl ether and a few drops of 1,2-Dimethoxyethane followed by stirring for 20 min. After that, the stir bar was removed, and the solution was kept unperturbed at -35 Celsius degree.'
_exptl_crystal_recrystallization_method 'Re-crystallisation from solvent: diethyl ether and 1,2-dimethoxyethane'
_refine_diff_density_max 0.763
_refine_diff_density_min -0.594
_refine_diff_density_rms 0.056
_refine_ls_extinction_coef 0.00016(6)
_refine_ls_extinction_expression Fc^*^=kFc[1+0.001xFc^2^\l^3^/sin(2\q)]^-1/4^
_refine_ls_extinction_method 'SHELXL-2018/3 (Sheldrick 2018)'
_refine_ls_goodness_of_fit_ref 1.043
_refine_ls_hydrogen_treatment mixed
_refine_ls_matrix_type full
_refine_ls_number_parameters 511
_refine_ls_number_reflns 8949
_refine_ls_number_restraints 0
_refine_ls_restrained_S_all 1.043
_refine_ls_R_factor_all 0.0502
_refine_ls_R_factor_gt 0.0478
_refine_ls_shift/su_max 0.001
_refine_ls_shift/su_mean 0.000
_refine_ls_structure_factor_coef Fsqd
_refine_ls_weighting_details 'w=1/[\s^2^(Fo^2^)+(0.0529P)^2^+4.5156P] where P=(Fo^2^+2Fc^2^)/3'
_refine_ls_weighting_scheme calc
_refine_ls_wR_factor_gt 0.1262
_refine_ls_wR_factor_ref 0.1278
_reflns_Friedel_coverage 0.000
_reflns_number_gt 8350
_reflns_number_total 8949
_reflns_threshold_expression 'I > 2\s(I)'
_cod_data_source_file d3ob01992f2.cif
_cod_data_source_block kb1196_3_auto
_cod_depositor_comments 'Adding full bibliography for 7159794.cif.'
_cod_database_code 7159794
_shelx_shelxl_version_number 2018/3
_chemical_oxdiff_formula 'C32 H34 N2 O2 K'
_shelx_space_group_comment
;
The symmetry employed for this shelxl refinement is uniquely defined
by the following loop, which should always be used as a source of
symmetry information in preference to the above space-group names.
They are only intended as comments.
;
_reflns_odcompleteness_completeness 100.00
_reflns_odcompleteness_iscentric 1
_reflns_odcompleteness_theta 68.13
_olex2_refinement_description
;
1. Fixed Uiso
 At 1.2 times of:
  All C(H) groups, All C(H,H) groups
 At 1.5 times of:
  All C(H,H,H) groups
2.a Secondary CH2 refined with riding coordinates:
 C6(H6A,H6B), C10(H10A,H10B), C13(H13A,H13B), C16(H16A,H16B), C7(H7A,H7B),
 C9(H9A,H9B), C12(H12A,H12B), C4(H4A,H4B), C19(H19A,H19B), C18(H18A,H18B),
 C15(H15A,H15B), C51(H51A,H51B), C52(H52A,H52B)
2.b Aromatic/amide H refined with riding coordinates:
 C29(H29), C37(H37), C35(H35), C36(H36), C28(H28), C23(H23), C27(H27),
 C46(H46), C44(H44), C45(H45), C25(H25), C24(H24)
2.c Idealised Me refined as rotating group:
 C40(H40A,H40B,H40C), C39(H39A,H39B,H39C), C48(H48A,H48B,H48C), C49(H49A,H49B,
 H49C), C54(H54A,H54B,H54C), C55(H55A,H55B,H55C)
;
_olex2_submission_original_sample_id KB1196_3
_olex2_submission_special_instructions 'No special instructions were received'
_oxdiff_exptl_absorpt_empirical_details
;
Empirical correction (ABSPACK) includes:
- Absorption correction using spherical harmonics
- Frame scaling
;
_oxdiff_exptl_absorpt_empirical_full_max 3.789
_oxdiff_exptl_absorpt_empirical_full_min 0.509

loop_
_space_group_symop_operation_xyz
'x, y, z'
'-x, y+1/2, -z+1/2'
'-x, -y, -z'
'x, -y-1/2, z-1/2'

loop_
_atom_site_label
_atom_site_type_symbol
_atom_site_fract_x
_atom_site_fract_y
_atom_site_fract_z
_atom_site_U_iso_or_equiv
_atom_site_adp_type
_atom_site_occupancy
_atom_site_site_symmetry_order
_atom_site_calc_flag
_atom_site_refinement_flags_posn
_atom_site_refinement_flags_adp
_atom_site_refinement_flags_occupancy
_atom_site_disorder_assembly
_atom_site_disorder_group
K1 K 0.24595(2) 0.57801(3) 0.68486(2) 0.02056(10) Uani 1 1 d . . . . .
O11 O 0.17266(8) 0.60332(9) 0.82984(7) 0.0254(3) Uani 1 1 d . . . . .
O8 O 0.33189(8) 0.52955(9) 0.82409(7) 0.0250(3) Uani 1 1 d . . . . .
O14 O 0.08636(8) 0.50030(10) 0.71981(7) 0.0266(3) Uani 1 1 d . . . . .
O2 O 0.31522(8) 0.44757(10) 0.55831(7) 0.0276(3) Uani 1 1 d . . . . .
O5 O 0.39443(8) 0.48119(10) 0.68918(7) 0.0270(3) Uani 1 1 d . . . . .
O17 O 0.14963(8) 0.48251(10) 0.57433(7) 0.0281(3) Uani 1 1 d . . . . .
N32 N 0.16976(8) 0.74323(10) 0.62730(8) 0.0198(3) Uani 1 1 d . . . . .
N41 N 0.33994(8) 0.73751(11) 0.63381(8) 0.0211(3) Uani 1 1 d . . . . .
O50 O 0.22376(11) 0.51658(13) 0.31687(10) 0.0494(4) Uani 1 1 d . . . . .
C30 C 0.21410(10) 0.81809(12) 0.61386(9) 0.0180(3) Uani 1 1 d . . . . .
C20 C 0.19000(10) 0.91565(12) 0.59309(9) 0.0187(3) Uani 1 1 d . . . . .
C31 C 0.30027(10) 0.81540(12) 0.61610(9) 0.0189(3) Uani 1 1 d . . . . .
C33 C 0.08716(10) 0.75416(11) 0.61968(10) 0.0187(3) Uani 1 1 d . . . . .
C21 C 0.26105(10) 0.96867(12) 0.58531(9) 0.0198(3) Uani 1 1 d . . . . .
O53 O 0.27316(11) 0.29773(15) 0.22843(11) 0.0538(5) Uani 1 1 d . . . . .
C22 C 0.32884(10) 0.91118(12) 0.59804(9) 0.0200(3) Uani 1 1 d . . . . .
C42 C 0.42234(10) 0.73350(12) 0.62330(10) 0.0202(3) Uani 1 1 d . . . . .
C29 C 0.11887(10) 0.96160(12) 0.57912(10) 0.0216(3) Uani 1 1 d . . . . .
H29 H 0.069946 0.928847 0.583203 0.026 Uiso 1 1 calc R U . . .
C34 C 0.04155(10) 0.78253(12) 0.68190(10) 0.0216(3) Uani 1 1 d . . . . .
C38 C 0.05006(10) 0.73384(12) 0.55005(10) 0.0206(3) Uani 1 1 d . . . . .
C43 C 0.47234(10) 0.72281(12) 0.68718(10) 0.0221(3) Uani 1 1 d . . . . .
C37 C -0.03194(11) 0.74434(13) 0.54354(11) 0.0236(4) Uani 1 1 d . . . . .
H37 H -0.057257 0.731887 0.496458 0.028 Uiso 1 1 calc R U . . .
C35 C -0.04029(11) 0.79091(13) 0.67321(11) 0.0257(4) Uani 1 1 d . . . . .
H35 H -0.071375 0.809500 0.715135 0.031 Uiso 1 1 calc R U . . .
C26 C 0.26377(11) 1.06423(13) 0.56658(10) 0.0233(4) Uani 1 1 d . . . . .
C47 C 0.45503(11) 0.73081(13) 0.55023(10) 0.0236(4) Uani 1 1 d . . . . .
C36 C -0.07723(11) 0.77260(14) 0.60451(12) 0.0274(4) Uani 1 1 d . . . . .
H36 H -0.133026 0.779358 0.599233 0.033 Uiso 1 1 calc R U . . .
C28 C 0.12047(11) 1.05880(13) 0.55853(11) 0.0258(4) Uani 1 1 d . . . . .
H28 H 0.071665 1.089966 0.548301 0.031 Uiso 1 1 calc R U . . .
C23 C 0.40278(11) 0.95358(13) 0.59202(11) 0.0249(4) Uani 1 1 d . . . . .
H23 H 0.449843 0.917889 0.599779 0.030 Uiso 1 1 calc R U . . .
C40 C 0.09871(11) 0.70205(14) 0.48374(10) 0.0272(4) Uani 1 1 d . . . . .
H40A H 0.142333 0.746612 0.475891 0.041 Uiso 1 1 calc R U . . .
H40B H 0.065109 0.699882 0.438355 0.041 Uiso 1 1 calc R U . . .
H40C H 0.120327 0.638985 0.493878 0.041 Uiso 1 1 calc R U . . .
C27 C 0.18957(12) 1.10938(13) 0.55284(11) 0.0265(4) Uani 1 1 d . . . . .
H27 H 0.187919 1.174461 0.539743 0.032 Uiso 1 1 calc R U . . .
C6 C 0.44016(11) 0.46606(15) 0.75576(11) 0.0286(4) Uani 1 1 d . . . . .
H6A H 0.474238 0.521613 0.766073 0.034 Uiso 1 1 calc R U . . .
H6B H 0.474608 0.410007 0.749550 0.034 Uiso 1 1 calc R U . . .
C3 C 0.38811(12) 0.49767(15) 0.55655(11) 0.0289(4) Uani 1 1 d . . . . .
C46 C 0.53665(11) 0.71771(13) 0.54276(11) 0.0277(4) Uani 1 1 d . . . . .
H46 H 0.558961 0.715682 0.493732 0.033 Uiso 1 1 calc R U . . .
C44 C 0.55352(11) 0.71037(14) 0.67706(12) 0.0280(4) Uani 1 1 d . . . . .
H44 H 0.587248 0.703672 0.719967 0.034 Uiso 1 1 calc R U . . .
C39 C 0.08167(12) 0.80732(14) 0.75527(11) 0.0269(4) Uani 1 1 d . . . . .
H39A H 0.120393 0.758220 0.768343 0.040 Uiso 1 1 calc R U . . .
H39B H 0.041972 0.811740 0.795165 0.040 Uiso 1 1 calc R U . . .
H39C H 0.108834 0.868168 0.750183 0.040 Uiso 1 1 calc R U . . .
C10 C 0.23014(12) 0.60978(15) 0.88940(10) 0.0281(4) Uani 1 1 d . . . . .
H10A H 0.202341 0.613274 0.938304 0.034 Uiso 1 1 calc R U . . .
H10B H 0.260798 0.668908 0.883308 0.034 Uiso 1 1 calc R U . . .
C48 C 0.43798(11) 0.72780(14) 0.76514(11) 0.0275(4) Uani 1 1 d . . . . .
H48A H 0.412491 0.789343 0.772277 0.041 Uiso 1 1 calc R U . . .
H48B H 0.480422 0.719833 0.802745 0.041 Uiso 1 1 calc R U . . .
H48C H 0.398647 0.677469 0.771197 0.041 Uiso 1 1 calc R U . . .
C45 C 0.58582(11) 0.70761(14) 0.60546(13) 0.0305(4) Uani 1 1 d . . . . .
H45 H 0.641219 0.698862 0.599329 0.037 Uiso 1 1 calc R U . . .
C13 C 0.04986(12) 0.54499(15) 0.78267(11) 0.0295(4) Uani 1 1 d . . . . .
H13A H 0.000907 0.510677 0.796345 0.035 Uiso 1 1 calc R U . . .
H13B H 0.035373 0.610792 0.769498 0.035 Uiso 1 1 calc R U . . .
C16 C 0.07383(11) 0.44644(14) 0.59342(11) 0.0280(4) Uani 1 1 d . . . . .
H16A H 0.079087 0.380539 0.611543 0.034 Uiso 1 1 calc R U . . .
H16B H 0.038967 0.446349 0.548153 0.034 Uiso 1 1 calc R U . . .
C7 C 0.38411(12) 0.45081(14) 0.81985(11) 0.0284(4) Uani 1 1 d . . . . .
H7A H 0.353341 0.392110 0.811492 0.034 Uiso 1 1 calc R U . . .
H7B H 0.414210 0.444294 0.867812 0.034 Uiso 1 1 calc R U . . .
C9 C 0.28656(12) 0.52752(15) 0.89116(10) 0.0274(4) Uani 1 1 d . . . . .
H9A H 0.321967 0.532126 0.935892 0.033 Uiso 1 1 calc R U . . .
H9B H 0.256669 0.467471 0.894293 0.033 Uiso 1 1 calc R U . . .
C12 C 0.10693(12) 0.54463(15) 0.84806(11) 0.0299(4) Uani 1 1 d . . . . .
H12A H 0.080530 0.568743 0.893884 0.036 Uiso 1 1 calc R U . . .
H12B H 0.125311 0.479384 0.858221 0.036 Uiso 1 1 calc R U . . .
C4 C 0.43852(12) 0.46743(15) 0.62236(11) 0.0306(4) Uani 1 1 d . . . . .
H4A H 0.453145 0.400000 0.617176 0.037 Uiso 1 1 calc R U . . .
H4B H 0.487807 0.505351 0.624330 0.037 Uiso 1 1 calc R U . . .
C19 C 0.26432(12) 0.47410(15) 0.49761(11) 0.0301(4) Uani 1 1 d . . . . .
H19A H 0.285068 0.449275 0.449409 0.036 Uiso 1 1 calc R U . . .
H19B H 0.261336 0.543824 0.493960 0.036 Uiso 1 1 calc R U . . .
C25 C 0.34021(12) 1.10619(13) 0.56153(11) 0.0280(4) Uani 1 1 d . . . . .
H25 H 0.345364 1.171359 0.549649 0.034 Uiso 1 1 calc R U . . .
C24 C 0.40673(12) 1.05155(14) 0.57401(12) 0.0296(4) Uani 1 1 d . . . . .
H24 H 0.457361 1.080493 0.570438 0.036 Uiso 1 1 calc R U . . .
C18 C 0.18355(12) 0.43396(15) 0.51218(11) 0.0307(4) Uani 1 1 d . . . . .
H18A H 0.149454 0.441609 0.466804 0.037 Uiso 1 1 calc R U . . .
H18B H 0.187788 0.365681 0.523698 0.037 Uiso 1 1 calc R U . . .
C15 C 0.03781(11) 0.50636(14) 0.65382(11) 0.0270(4) Uani 1 1 d . . . . .
H15A H 0.034308 0.572814 0.636650 0.032 Uiso 1 1 calc R U . . .
H15B H -0.016374 0.483808 0.665008 0.032 Uiso 1 1 calc R U . . .
C49 C 0.40354(12) 0.74129(15) 0.48083(11) 0.0304(4) Uani 1 1 d . . . . .
H49A H 0.352316 0.710638 0.489368 0.046 Uiso 1 1 calc R U . . .
H49B H 0.429665 0.711526 0.437732 0.046 Uiso 1 1 calc R U . . .
H49C H 0.395152 0.808542 0.470225 0.046 Uiso 1 1 calc R U . . .
C51 C 0.27040(14) 0.4509(2) 0.27820(13) 0.0481(6) Uani 1 1 d . . . . .
H51A H 0.317545 0.434312 0.309137 0.058 Uiso 1 1 calc R U . . .
H51B H 0.288818 0.478691 0.230156 0.058 Uiso 1 1 calc R U . . .
C52 C 0.22236(16) 0.3637(2) 0.26233(14) 0.0478(6) Uani 1 1 d . . . . .
H52A H 0.200848 0.337828 0.309851 0.057 Uiso 1 1 calc R U . . .
H52B H 0.177489 0.378815 0.227995 0.057 Uiso 1 1 calc R U . . .
C54 C 0.23379(16) 0.2148(2) 0.20810(17) 0.0541(7) Uani 1 1 d . . . . .
H54A H 0.268987 0.175162 0.177792 0.081 Uiso 1 1 calc R U . . .
H54B H 0.186241 0.230433 0.178479 0.081 Uiso 1 1 calc R U . . .
H54C H 0.218488 0.180378 0.253731 0.081 Uiso 1 1 calc R U . . .
C55 C 0.26262(18) 0.6054(2) 0.32609(16) 0.0539(7) Uani 1 1 d . . . . .
H55A H 0.266967 0.636596 0.276909 0.081 Uiso 1 1 calc R U . . .
H55B H 0.315731 0.595277 0.347447 0.081 Uiso 1 1 calc R U . . .
H55C H 0.231857 0.645317 0.360254 0.081 Uiso 1 1 calc R U . . .
H3A H 0.3775(15) 0.5676(18) 0.5600(14) 0.035(6) Uiso 1 1 d . . . . .
H3B H 0.4138(15) 0.4836(17) 0.5083(14) 0.035(6) Uiso 1 1 d . . . . .

loop_
_atom_site_aniso_label
_atom_site_aniso_U_11
_atom_site_aniso_U_22
_atom_site_aniso_U_33
_atom_site_aniso_U_23
_atom_site_aniso_U_13
_atom_site_aniso_U_12
K1 0.02156(18) 0.01978(18) 0.02034(19) 0.00208(13) 0.00032(13) 0.00015(13)
O11 0.0249(6) 0.0280(7) 0.0233(6) 0.0036(5) 0.0019(5) 0.0003(5)
O8 0.0270(6) 0.0261(7) 0.0220(6) 0.0033(5) 0.0022(5) 0.0058(5)
O14 0.0253(6) 0.0288(7) 0.0256(7) 0.0030(5) 0.0007(5) 0.0008(5)
O2 0.0303(7) 0.0279(7) 0.0245(7) 0.0031(5) -0.0006(5) -0.0041(5)
O5 0.0246(6) 0.0340(7) 0.0226(6) -0.0006(5) 0.0016(5) 0.0064(5)
O17 0.0295(7) 0.0288(7) 0.0259(7) -0.0028(5) 0.0002(5) -0.0071(5)
N32 0.0184(7) 0.0187(7) 0.0225(7) 0.0017(5) -0.0006(5) -0.0003(5)
N41 0.0186(7) 0.0222(7) 0.0225(7) 0.0036(6) 0.0002(5) 0.0002(6)
O50 0.0478(10) 0.0518(10) 0.0483(10) 0.0031(8) -0.0079(8) -0.0014(8)
C30 0.0216(8) 0.0178(8) 0.0144(7) -0.0001(6) -0.0008(6) 0.0005(6)
C20 0.0227(8) 0.0189(8) 0.0146(8) 0.0007(6) 0.0007(6) -0.0011(6)
C31 0.0217(8) 0.0201(8) 0.0148(7) 0.0006(6) -0.0005(6) -0.0016(6)
C33 0.0199(8) 0.0139(7) 0.0225(8) 0.0030(6) 0.0002(6) -0.0003(6)
C21 0.0234(8) 0.0205(8) 0.0153(8) -0.0006(6) 0.0002(6) -0.0022(7)
O53 0.0430(9) 0.0631(12) 0.0554(11) -0.0041(9) -0.0001(8) 0.0011(8)
C22 0.0219(8) 0.0216(8) 0.0167(8) -0.0002(6) -0.0008(6) -0.0016(6)
C42 0.0194(8) 0.0159(8) 0.0255(9) 0.0006(6) 0.0007(6) -0.0017(6)
C29 0.0222(8) 0.0201(8) 0.0224(8) 0.0019(7) 0.0007(6) -0.0002(6)
C34 0.0240(8) 0.0166(8) 0.0243(9) 0.0012(6) 0.0001(7) 0.0007(6)
C38 0.0237(8) 0.0151(8) 0.0230(9) 0.0019(6) -0.0008(7) -0.0013(6)
C43 0.0210(8) 0.0185(8) 0.0268(9) -0.0006(7) -0.0010(7) -0.0007(6)
C37 0.0240(8) 0.0206(8) 0.0261(9) 0.0020(7) -0.0064(7) -0.0021(7)
C35 0.0235(9) 0.0243(9) 0.0294(10) 0.0003(7) 0.0049(7) 0.0021(7)
C26 0.0292(9) 0.0209(8) 0.0197(8) 0.0004(6) 0.0012(7) -0.0031(7)
C47 0.0255(9) 0.0197(8) 0.0256(9) 0.0002(7) 0.0017(7) -0.0034(7)
C36 0.0185(8) 0.0274(9) 0.0363(11) 0.0036(8) -0.0014(7) 0.0006(7)
C28 0.0273(9) 0.0226(9) 0.0275(9) 0.0046(7) 0.0009(7) 0.0050(7)
C23 0.0229(8) 0.0251(9) 0.0269(9) -0.0002(7) -0.0006(7) -0.0037(7)
C40 0.0295(9) 0.0300(10) 0.0222(9) -0.0008(7) 0.0005(7) -0.0019(8)
C27 0.0346(10) 0.0179(8) 0.0271(9) 0.0037(7) 0.0030(7) 0.0012(7)
C6 0.0240(9) 0.0321(10) 0.0297(10) 0.0001(8) -0.0027(7) 0.0073(7)
C3 0.0307(10) 0.0318(10) 0.0243(10) -0.0024(8) 0.0065(8) -0.0038(8)
C46 0.0274(9) 0.0242(9) 0.0315(10) -0.0034(7) 0.0095(8) -0.0032(7)
C44 0.0217(9) 0.0252(9) 0.0370(11) -0.0029(8) -0.0050(7) -0.0002(7)
C39 0.0307(9) 0.0259(9) 0.0243(9) -0.0032(7) -0.0003(7) 0.0023(7)
C10 0.0323(10) 0.0324(10) 0.0195(9) -0.0034(7) 0.0003(7) 0.0035(8)
C48 0.0284(9) 0.0301(10) 0.0240(9) -0.0002(7) -0.0030(7) -0.0018(8)
C45 0.0187(8) 0.0260(9) 0.0468(12) -0.0051(8) 0.0043(8) -0.0015(7)
C13 0.0260(9) 0.0317(10) 0.0311(10) 0.0020(8) 0.0078(8) -0.0008(8)
C16 0.0275(9) 0.0254(9) 0.0312(10) 0.0031(8) -0.0042(7) -0.0073(7)
C7 0.0290(9) 0.0292(10) 0.0269(10) 0.0043(8) -0.0027(7) 0.0084(8)
C9 0.0297(9) 0.0339(10) 0.0187(9) 0.0028(7) 0.0007(7) 0.0030(8)
C12 0.0307(10) 0.0323(10) 0.0268(10) 0.0037(8) 0.0073(8) -0.0025(8)
C4 0.0258(9) 0.0371(11) 0.0290(10) -0.0066(8) 0.0059(8) 0.0033(8)
C19 0.0377(11) 0.0337(10) 0.0188(9) 0.0004(7) 0.0006(7) -0.0004(8)
C25 0.0329(10) 0.0211(9) 0.0300(10) 0.0022(7) 0.0025(8) -0.0074(7)
C24 0.0276(9) 0.0279(10) 0.0333(10) -0.0002(8) 0.0011(8) -0.0108(8)
C18 0.0367(11) 0.0315(10) 0.0236(9) -0.0046(8) -0.0039(8) -0.0022(8)
C15 0.0246(9) 0.0253(9) 0.0309(10) 0.0065(7) -0.0033(7) -0.0048(7)
C49 0.0343(10) 0.0342(10) 0.0228(9) 0.0021(8) 0.0018(8) -0.0009(8)
C51 0.0373(12) 0.0814(19) 0.0255(11) 0.0036(11) -0.0011(9) -0.0025(12)
C52 0.0499(14) 0.0569(15) 0.0367(13) 0.0056(11) 0.0072(10) 0.0079(12)
C54 0.0414(13) 0.0598(17) 0.0609(17) 0.0008(13) -0.0049(12) -0.0036(12)
C55 0.0595(16) 0.0547(16) 0.0474(15) 0.0104(12) -0.0092(12) -0.0108(13)

loop_
_atom_type_symbol
_atom_type_description
_atom_type_scat_dispersion_real
_atom_type_scat_dispersion_imag
_atom_type_scat_source
C C 0.0181 0.0091 'International Tables Vol C Tables 4.2.6.8 and 6.1.1.4'
H H 0.0000 0.0000 'International Tables Vol C Tables 4.2.6.8 and 6.1.1.4'
K K 0.3868 1.0657 'International Tables Vol C Tables 4.2.6.8 and 6.1.1.4'
N N 0.0311 0.0180 'International Tables Vol C Tables 4.2.6.8 and 6.1.1.4'
O O 0.0492 0.0322 'International Tables Vol C Tables 4.2.6.8 and 6.1.1.4'

loop_
_geom_angle_atom_site_label_1
_geom_angle_atom_site_label_2
_geom_angle_atom_site_label_3
_geom_angle
_geom_angle_site_symmetry_1
_geom_angle_site_symmetry_3
_geom_angle_publ_flag
O11 K1 O8 59.50(4) . . ?
O11 K1 O14 57.65(4) . . ?
O11 K1 O2 151.06(4) . . ?
O11 K1 N41 114.84(4) . . ?
O8 K1 O14 100.37(4) . . ?
O8 K1 O2 106.19(4) . . ?
O14 K1 O2 105.94(4) . . ?
O5 K1 O11 114.77(4) . . ?
O5 K1 O8 55.80(4) . . ?
O5 K1 O14 127.71(4) . . ?
O5 K1 O2 53.46(4) . . ?
O5 K1 O17 106.47(4) . . ?
O5 K1 N41 84.26(4) . . ?
O17 K1 O11 114.92(4) . . ?
O17 K1 O8 137.42(4) . . ?
O17 K1 O14 57.37(4) . . ?
O17 K1 O2 56.50(4) . . ?
O17 K1 N41 117.41(4) . . ?
N32 K1 O11 91.20(4) . . ?
N32 K1 O8 135.28(4) . . ?
N32 K1 O14 88.37(4) . . ?
N32 K1 O2 113.36(4) . . ?
N32 K1 O5 142.68(4) . . ?
N32 K1 O17 83.78(4) . . ?
N32 K1 N41 59.85(4) . . ?
N41 K1 O8 100.15(4) . . ?
N41 K1 O14 147.98(4) . . ?
N41 K1 O2 91.53(4) . . ?
C10 O11 K1 111.83(10) . . ?
C12 O11 K1 118.05(11) . . ?
C12 O11 C10 113.23(14) . . ?
C7 O8 K1 116.15(10) . . ?
C9 O8 K1 116.29(10) . . ?
C9 O8 C7 111.53(14) . . ?
C13 O14 K1 113.35(11) . . ?
C15 O14 K1 108.76(10) . . ?
C15 O14 C13 111.42(15) . . ?
C3 O2 K1 92.88(10) . . ?
C3 O2 C19 111.67(15) . . ?
C19 O2 K1 99.13(11) . . ?
C6 O5 K1 124.38(10) . . ?
C4 O5 K1 120.70(11) . . ?
C4 O5 C6 112.81(14) . . ?
C16 O17 K1 120.80(11) . . ?
C16 O17 C18 112.33(15) . . ?
C18 O17 K1 121.74(11) . . ?
C30 N32 K1 117.92(11) . . ?
C30 N32 C33 117.18(14) . . ?
C33 N32 K1 124.54(10) . . ?
C31 N41 K1 116.32(11) . . ?
C31 N41 C42 120.01(15) . . ?
C42 N41 K1 123.56(11) . . ?
C51 O50 C55 112.4(2) . . ?
N32 C30 C20 129.56(15) . . ?
N32 C30 C31 122.83(15) . . ?
C31 C30 C20 107.60(14) . . ?
C21 C20 C30 106.59(14) . . ?
C29 C20 C30 135.69(16) . . ?
C29 C20 C21 117.69(16) . . ?
N41 C31 C30 122.05(15) . . ?
N41 C31 C22 130.56(15) . . ?
C30 C31 C22 107.37(14) . . ?
N32 C33 C34 120.26(15) . . ?
N32 C33 C38 119.58(15) . . ?
C38 C33 C34 120.14(16) . . ?
C22 C21 C20 111.15(15) . . ?
C26 C21 C20 124.39(16) . . ?
C26 C21 C22 124.45(16) . . ?
C54 O53 C52 112.3(2) . . ?
C21 C22 C31 107.26(15) . . ?
C23 C22 C31 135.16(17) . . ?
C23 C22 C21 117.58(16) . . ?
N41 C42 C43 118.83(16) . . ?
N41 C42 C47 121.17(16) . . ?
C47 C42 C43 119.71(16) . . ?
C20 C29 H29 120.6 . . ?
C20 C29 C28 118.76(16) . . ?
C28 C29 H29 120.6 . . ?
C33 C34 C39 119.91(16) . . ?
C35 C34 C33 119.07(16) . . ?
C35 C34 C39 120.96(16) . . ?
C33 C38 C40 120.17(16) . . ?
C37 C38 C33 118.90(16) . . ?
C37 C38 C40 120.92(16) . . ?
C42 C43 C48 119.85(16) . . ?
C44 C43 C42 119.38(17) . . ?
C44 C43 C48 120.74(17) . . ?
C38 C37 H37 119.4 . . ?
C36 C37 C38 121.27(17) . . ?
C36 C37 H37 119.4 . . ?
C34 C35 H35 119.4 . . ?
C36 C35 C34 121.21(17) . . ?
C36 C35 H35 119.4 . . ?
C21 C26 C27 116.45(16) . . ?
C21 C26 C25 116.85(17) . . ?
C25 C26 C27 126.68(17) . . ?
C42 C47 C49 121.22(16) . . ?
C46 C47 C42 118.95(17) . . ?
C46 C47 C49 119.83(17) . . ?
C37 C36 H36 120.3 . . ?
C35 C36 C37 119.39(17) . . ?
C35 C36 H36 120.3 . . ?
C29 C28 H28 118.6 . . ?
C27 C28 C29 122.74(17) . . ?
C27 C28 H28 118.6 . . ?
C22 C23 H23 120.6 . . ?
C22 C23 C24 118.78(17) . . ?
C24 C23 H23 120.6 . . ?
C38 C40 H40A 109.5 . . ?
C38 C40 H40B 109.5 . . ?
C38 C40 H40C 109.5 . . ?
H40A C40 H40B 109.5 . . ?
H40A C40 H40C 109.5 . . ?
H40B C40 H40C 109.5 . . ?
C26 C27 H27 120.0 . . ?
C28 C27 C26 119.95(17) . . ?
C28 C27 H27 120.0 . . ?
O5 C6 H6A 110.1 . . ?
O5 C6 H6B 110.1 . . ?
O5 C6 C7 107.99(15) . . ?
H6A C6 H6B 108.4 . . ?
C7 C6 H6A 110.1 . . ?
C7 C6 H6B 110.1 . . ?
O2 C3 C4 109.02(16) . . ?
O2 C3 H3A 109.5(14) . . ?
O2 C3 H3B 107.8(14) . . ?
C4 C3 H3A 109.4(14) . . ?
C4 C3 H3B 111.6(15) . . ?
H3A C3 H3B 109(2) . . ?
C47 C46 H46 119.3 . . ?
C45 C46 C47 121.37(18) . . ?
C45 C46 H46 119.3 . . ?
C43 C44 H44 119.5 . . ?
C45 C44 C43 121.08(18) . . ?
C45 C44 H44 119.5 . . ?
C34 C39 H39A 109.5 . . ?
C34 C39 H39B 109.5 . . ?
C34 C39 H39C 109.5 . . ?
H39A C39 H39B 109.5 . . ?
H39A C39 H39C 109.5 . . ?
H39B C39 H39C 109.5 . . ?
O11 C10 H10A 109.0 . . ?
O11 C10 H10B 109.0 . . ?
O11 C10 C9 113.01(15) . . ?
H10A C10 H10B 107.8 . . ?
C9 C10 H10A 109.0 . . ?
C9 C10 H10B 109.0 . . ?
C43 C48 H48A 109.5 . . ?
C43 C48 H48B 109.5 . . ?
C43 C48 H48C 109.5 . . ?
H48A C48 H48B 109.5 . . ?
H48A C48 H48C 109.5 . . ?
H48B C48 H48C 109.5 . . ?
C46 C45 H45 120.2 . . ?
C44 C45 C46 119.51(17) . . ?
C44 C45 H45 120.2 . . ?
O14 C13 H13A 109.9 . . ?
O14 C13 H13B 109.9 . . ?
O14 C13 C12 108.84(16) . . ?
H13A C13 H13B 108.3 . . ?
C12 C13 H13A 109.9 . . ?
C12 C13 H13B 109.9 . . ?
O17 C16 H16A 109.7 . . ?
O17 C16 H16B 109.7 . . ?
O17 C16 C15 109.78(15) . . ?
H16A C16 H16B 108.2 . . ?
C15 C16 H16A 109.7 . . ?
C15 C16 H16B 109.7 . . ?
O8 C7 C6 108.80(15) . . ?
O8 C7 H7A 109.9 . . ?
O8 C7 H7B 109.9 . . ?
C6 C7 H7A 109.9 . . ?
C6 C7 H7B 109.9 . . ?
H7A C7 H7B 108.3 . . ?
O8 C9 C10 108.22(15) . . ?
O8 C9 H9A 110.1 . . ?
O8 C9 H9B 110.1 . . ?
C10 C9 H9A 110.1 . . ?
C10 C9 H9B 110.1 . . ?
H9A C9 H9B 108.4 . . ?
O11 C12 C13 108.59(15) . . ?
O11 C12 H12A 110.0 . . ?
O11 C12 H12B 110.0 . . ?
C13 C12 H12A 110.0 . . ?
C13 C12 H12B 110.0 . . ?
H12A C12 H12B 108.4 . . ?
O5 C4 C3 108.16(15) . . ?
O5 C4 H4A 110.1 . . ?
O5 C4 H4B 110.1 . . ?
C3 C4 H4A 110.1 . . ?
C3 C4 H4B 110.1 . . ?
H4A C4 H4B 108.4 . . ?
O2 C19 H19A 110.0 . . ?
O2 C19 H19B 110.0 . . ?
O2 C19 C18 108.27(16) . . ?
H19A C19 H19B 108.4 . . ?
C18 C19 H19A 110.0 . . ?
C18 C19 H19B 110.0 . . ?
C26 C25 H25 120.2 . . ?
C24 C25 C26 119.50(17) . . ?
C24 C25 H25 120.2 . . ?
C23 C24 H24 118.6 . . ?
C25 C24 C23 122.83(17) . . ?
C25 C24 H24 118.6 . . ?
O17 C18 C19 108.82(16) . . ?
O17 C18 H18A 109.9 . . ?
O17 C18 H18B 109.9 . . ?
C19 C18 H18A 109.9 . . ?
C19 C18 H18B 109.9 . . ?
H18A C18 H18B 108.3 . . ?
O14 C15 C16 108.56(15) . . ?
O14 C15 H15A 110.0 . . ?
O14 C15 H15B 110.0 . . ?
C16 C15 H15A 110.0 . . ?
C16 C15 H15B 110.0 . . ?
H15A C15 H15B 108.4 . . ?
C47 C49 H49A 109.5 . . ?
C47 C49 H49B 109.5 . . ?
C47 C49 H49C 109.5 . . ?
H49A C49 H49B 109.5 . . ?
H49A C49 H49C 109.5 . . ?
H49B C49 H49C 109.5 . . ?
O50 C51 H51A 109.8 . . ?
O50 C51 H51B 109.8 . . ?
O50 C51 C52 109.4(2) . . ?
H51A C51 H51B 108.2 . . ?
C52 C51 H51A 109.8 . . ?
C52 C51 H51B 109.8 . . ?
O53 C52 C51 107.2(2) . . ?
O53 C52 H52A 110.3 . . ?
O53 C52 H52B 110.3 . . ?
C51 C52 H52A 110.3 . . ?
C51 C52 H52B 110.3 . . ?
H52A C52 H52B 108.5 . . ?
O53 C54 H54A 109.5 . . ?
O53 C54 H54B 109.5 . . ?
O53 C54 H54C 109.5 . . ?
H54A C54 H54B 109.5 . . ?
H54A C54 H54C 109.5 . . ?
H54B C54 H54C 109.5 . . ?
O50 C55 H55A 109.5 . . ?
O50 C55 H55B 109.5 . . ?
O50 C55 H55C 109.5 . . ?
H55A C55 H55B 109.5 . . ?
H55A C55 H55C 109.5 . . ?
H55B C55 H55C 109.5 . . ?

loop_
_geom_bond_atom_site_label_1
_geom_bond_atom_site_label_2
_geom_bond_distance
_geom_bond_site_symmetry_2
_geom_bond_publ_flag
K1 O11 2.8824(13) . ?
K1 O8 2.9307(13) . ?
K1 O14 2.9786(13) . ?
K1 O2 3.1376(14) . ?
K1 O5 2.8557(13) . ?
K1 O17 2.8708(14) . ?
K1 N32 2.8520(15) . ?
K1 N41 2.9073(15) . ?
O11 C10 1.429(2) . ?
O11 C12 1.425(2) . ?
O8 C7 1.423(2) . ?
O8 C9 1.419(2) . ?
O14 C13 1.425(2) . ?
O14 C15 1.424(2) . ?
O2 C3 1.420(2) . ?
O2 C19 1.421(2) . ?
O5 C6 1.420(2) . ?
O5 C4 1.417(2) . ?
O17 C16 1.421(2) . ?
O17 C18 1.422(2) . ?
N32 C30 1.320(2) . ?
N32 C33 1.407(2) . ?
N41 C31 1.326(2) . ?
N41 C42 1.405(2) . ?
O50 C51 1.401(3) . ?
O50 C55 1.426(3) . ?
C30 C20 1.485(2) . ?
C30 C31 1.455(2) . ?
C20 C21 1.422(2) . ?
C20 C29 1.385(2) . ?
C31 C22 1.475(2) . ?
C33 C34 1.408(2) . ?
C33 C38 1.408(2) . ?
C21 C22 1.420(2) . ?
C21 C26 1.393(2) . ?
O53 C52 1.406(3) . ?
O53 C54 1.395(3) . ?
C22 C23 1.389(2) . ?
C42 C43 1.413(2) . ?
C42 C47 1.412(3) . ?
C29 H29 0.9500 . ?
C29 C28 1.423(2) . ?
C34 C35 1.393(2) . ?
C34 C39 1.501(3) . ?
C38 C37 1.395(2) . ?
C38 C40 1.508(3) . ?
C43 C44 1.394(3) . ?
C43 C48 1.504(3) . ?
C37 H37 0.9500 . ?
C37 C36 1.387(3) . ?
C35 H35 0.9500 . ?
C35 C36 1.387(3) . ?
C26 C27 1.424(3) . ?
C26 C25 1.423(3) . ?
C47 C46 1.397(3) . ?
C47 C49 1.506(3) . ?
C36 H36 0.9500 . ?
C28 H28 0.9500 . ?
C28 C27 1.373(3) . ?
C23 H23 0.9500 . ?
C23 C24 1.424(3) . ?
C40 H40A 0.9800 . ?
C40 H40B 0.9800 . ?
C40 H40C 0.9800 . ?
C27 H27 0.9500 . ?
C6 H6A 0.9900 . ?
C6 H6B 0.9900 . ?
C6 C7 1.500(3) . ?
C3 C4 1.499(3) . ?
C3 H3A 1.01(3) . ?
C3 H3B 0.98(3) . ?
C46 H46 0.9500 . ?
C46 C45 1.387(3) . ?
C44 H44 0.9500 . ?
C44 C45 1.385(3) . ?
C39 H39A 0.9800 . ?
C39 H39B 0.9800 . ?
C39 H39C 0.9800 . ?
C10 H10A 0.9900 . ?
C10 H10B 0.9900 . ?
C10 C9 1.504(3) . ?
C48 H48A 0.9800 . ?
C48 H48B 0.9800 . ?
C48 H48C 0.9800 . ?
C45 H45 0.9500 . ?
C13 H13A 0.9900 . ?
C13 H13B 0.9900 . ?
C13 C12 1.499(3) . ?
C16 H16A 0.9900 . ?
C16 H16B 0.9900 . ?
C16 C15 1.498(3) . ?
C7 H7A 0.9900 . ?
C7 H7B 0.9900 . ?
C9 H9A 0.9900 . ?
C9 H9B 0.9900 . ?
C12 H12A 0.9900 . ?
C12 H12B 0.9900 . ?
C4 H4A 0.9900 . ?
C4 H4B 0.9900 . ?
C19 H19A 0.9900 . ?
C19 H19B 0.9900 . ?
C19 C18 1.501(3) . ?
C25 H25 0.9500 . ?
C25 C24 1.379(3) . ?
C24 H24 0.9500 . ?
C18 H18A 0.9900 . ?
C18 H18B 0.9900 . ?
C15 H15A 0.9900 . ?
C15 H15B 0.9900 . ?
C49 H49A 0.9800 . ?
C49 H49B 0.9800 . ?
C49 H49C 0.9800 . ?
C51 H51A 0.9900 . ?
C51 H51B 0.9900 . ?
C51 C52 1.501(4) . ?
C52 H52A 0.9900 . ?
C52 H52B 0.9900 . ?
C54 H54A 0.9800 . ?
C54 H54B 0.9800 . ?
C54 H54C 0.9800 . ?
C55 H55A 0.9800 . ?
C55 H55B 0.9800 . ?
C55 H55C 0.9800 . ?

loop_
_geom_torsion_atom_site_label_1
_geom_torsion_atom_site_label_2
_geom_torsion_atom_site_label_3
_geom_torsion_atom_site_label_4
_geom_torsion
_geom_torsion_site_symmetry_1
_geom_torsion_site_symmetry_2
_geom_torsion_site_symmetry_3
_geom_torsion_site_symmetry_4
_geom_torsion_publ_flag
K1 O11 C10 C9 -54.22(18) . . . . ?
K1 O11 C12 C13 -47.97(18) . . . . ?
K1 O8 C7 C6 53.78(18) . . . . ?
K1 O8 C9 C10 -40.72(18) . . . . ?
K1 O14 C13 C12 -51.45(17) . . . . ?
K1 O14 C15 C16 62.46(15) . . . . ?
K1 O2 C3 C4 78.30(14) . . . . ?
K1 O2 C19 C18 -71.68(15) . . . . ?
K1 O5 C6 C7 34.9(2) . . . . ?
K1 O5 C4 C3 -8.3(2) . . . . ?
K1 O17 C16 C15 30.56(19) . . . . ?
K1 O17 C18 C19 -23.2(2) . . . . ?
K1 N32 C30 C20 -171.78(13) . . . . ?
K1 N32 C30 C31 9.6(2) . . . . ?
K1 N32 C33 C34 83.22(18) . . . . ?
K1 N32 C33 C38 -94.91(16) . . . . ?
K1 N41 C31 C30 -6.8(2) . . . . ?
K1 N41 C31 C22 171.21(14) . . . . ?
K1 N41 C42 C43 -67.84(19) . . . . ?
K1 N41 C42 C47 106.01(16) . . . . ?
O11 C10 C9 O8 64.8(2) . . . . ?
O14 C13 C12 O11 66.1(2) . . . . ?
O2 C3 C4 O5 -55.2(2) . . . . ?
O2 C19 C18 O17 69.5(2) . . . . ?
O5 C6 C7 O8 -55.8(2) . . . . ?
O17 C16 C15 O14 -63.13(19) . . . . ?
N32 C30 C20 C21 179.88(17) . . . . ?
N32 C30 C20 C29 -1.9(3) . . . . ?
N32 C30 C31 N41 -1.8(3) . . . . ?
N32 C30 C31 C22 179.80(15) . . . . ?
N32 C33 C34 C35 -178.68(16) . . . . ?
N32 C33 C34 C39 4.0(2) . . . . ?
N32 C33 C38 C37 179.52(15) . . . . ?
N32 C33 C38 C40 -1.0(2) . . . . ?
N41 C31 C22 C21 -178.41(17) . . . . ?
N41 C31 C22 C23 1.0(3) . . . . ?
N41 C42 C43 C44 174.37(16) . . . . ?
N41 C42 C43 C48 -7.4(2) . . . . ?
N41 C42 C47 C46 -173.91(16) . . . . ?
N41 C42 C47 C49 5.8(3) . . . . ?
O50 C51 C52 O53 -175.90(19) . . . . ?
C30 N32 C33 C34 -89.8(2) . . . . ?
C30 N32 C33 C38 92.12(19) . . . . ?
C30 C20 C21 C22 1.28(19) . . . . ?
C30 C20 C21 C26 -179.56(16) . . . . ?
C30 C20 C29 C28 -178.66(18) . . . . ?
C30 C31 C22 C21 -0.15(18) . . . . ?
C30 C31 C22 C23 179.24(19) . . . . ?
C20 C30 C31 N41 179.36(15) . . . . ?
C20 C30 C31 C22 0.91(18) . . . . ?
C20 C21 C22 C31 -0.73(19) . . . . ?
C20 C21 C22 C23 179.76(15) . . . . ?
C20 C21 C26 C27 -1.6(3) . . . . ?
C20 C21 C26 C25 179.72(16) . . . . ?
C20 C29 C28 C27 -0.8(3) . . . . ?
C31 N41 C42 C43 116.10(18) . . . . ?
C31 N41 C42 C47 -70.1(2) . . . . ?
C31 C30 C20 C21 -1.34(18) . . . . ?
C31 C30 C20 C29 176.92(19) . . . . ?
C31 C22 C23 C24 -179.00(19) . . . . ?
C33 N32 C30 C20 1.7(3) . . . . ?
C33 N32 C30 C31 -176.94(15) . . . . ?
C33 C34 C35 C36 -0.5(3) . . . . ?
C33 C38 C37 C36 -1.2(3) . . . . ?
C21 C20 C29 C28 -0.5(2) . . . . ?
C21 C22 C23 C24 0.3(3) . . . . ?
C21 C26 C27 C28 0.1(3) . . . . ?
C21 C26 C25 C24 0.9(3) . . . . ?
C22 C21 C26 C27 177.45(16) . . . . ?
C22 C21 C26 C25 -1.2(3) . . . . ?
C22 C23 C24 C25 -0.6(3) . . . . ?
C42 N41 C31 C30 169.51(15) . . . . ?
C42 N41 C31 C22 -12.4(3) . . . . ?
C42 C43 C44 C45 -0.5(3) . . . . ?
C42 C47 C46 C45 -0.2(3) . . . . ?
C29 C20 C21 C22 -177.34(15) . . . . ?
C29 C20 C21 C26 1.8(3) . . . . ?
C29 C28 C27 C26 1.1(3) . . . . ?
C34 C33 C38 C37 1.4(2) . . . . ?
C34 C33 C38 C40 -179.08(16) . . . . ?
C34 C35 C36 C37 0.8(3) . . . . ?
C38 C33 C34 C35 -0.6(2) . . . . ?
C38 C33 C34 C39 -177.90(16) . . . . ?
C38 C37 C36 C35 0.1(3) . . . . ?
C43 C42 C47 C46 -0.1(3) . . . . ?
C43 C42 C47 C49 179.59(17) . . . . ?
C43 C44 C45 C46 0.2(3) . . . . ?
C26 C21 C22 C31 -179.88(16) . . . . ?
C26 C21 C22 C23 0.6(3) . . . . ?
C26 C25 C24 C23 0.0(3) . . . . ?
C47 C42 C43 C44 0.4(3) . . . . ?
C47 C42 C43 C48 178.64(16) . . . . ?
C47 C46 C45 C44 0.1(3) . . . . ?
C40 C38 C37 C36 179.32(17) . . . . ?
C27 C26 C25 C24 -177.63(19) . . . . ?
C6 O5 C4 C3 -172.51(16) . . . . ?
C3 O2 C19 C18 -168.49(16) . . . . ?
C39 C34 C35 C36 176.77(17) . . . . ?
C10 O11 C12 C13 178.62(15) . . . . ?
C48 C43 C44 C45 -178.69(18) . . . . ?
C13 O14 C15 C16 -171.89(15) . . . . ?
C16 O17 C18 C19 -178.06(16) . . . . ?
C7 O8 C9 C10 -177.06(16) . . . . ?
C9 O8 C7 C6 -169.82(16) . . . . ?
C12 O11 C10 C9 82.10(19) . . . . ?
C4 O5 C6 C7 -161.65(16) . . . . ?
C19 O2 C3 C4 179.31(16) . . . . ?
C25 C26 C27 C28 178.67(19) . . . . ?
C18 O17 C16 C15 -174.34(16) . . . . ?
C15 O14 C13 C12 -174.51(15) . . . . ?
C49 C47 C46 C45 -179.86(18) . . . . ?
C54 O53 C52 C51 -177.4(2) . . . . ?
C55 O50 C51 C52 -173.2(2) . . . . ?
